data_1530674
loop_
_publ_author_name
'Saf'yanov, Yu.N.'
'Belov, N.V.'
'Kuz'min, E.A.'
'Bochkova, R.I.'

_publ_section_title
;
 Application of method of rhombus to interpreting the crystal structure of
 K Sm F4
;
_journal_name_full 'Doklady Akademii Nauk SSSR'
_journal_page_first 96
_journal_page_last 98
_journal_volume 212
_journal_year 1973
_chemical_formula_sum 'F4 K Sm'
_chemical_name_systematic 'K Sm F4'
_space_group_IT_number 62
_symmetry_space_group_name_Hall '-P 2c 2n'
_symmetry_space_group_name_H-M 'P n a m'
_cell_angle_alpha 90
_cell_angle_beta 90
_cell_angle_gamma 90
_cell_formula_units_Z 4
_cell_length_a 6.24
_cell_length_b 15.57
_cell_length_c 3.73
_cell_volume 362.395
_citation_journal_id_ASTM DANKAS
_cod_data_source_file Safyanov_DANKAS_1973_409.cif
_cod_data_source_block F4K1Sm1
_cod_original_cell_volume 362.3948
_cod_original_sg_symbol_Hall '-P 2ac 2n (-x,z,y)'
_cod_original_formula_sum 'F4 K1 Sm1'
_cod_database_code 1530674

loop_
_symmetry_equiv_pos_as_xyz
x,y,z
-x+1/2,y+1/2,-z
x+1/2,-y+1/2,-z+1/2
-x,-y,z+1/2
-x,-y,-z
x-1/2,-y-1/2,z
-x-1/2,y-1/2,z-1/2
x,y,-z-1/2

loop_
_atom_site_label
_atom_site_type_symbol
_atom_site_fract_x
_atom_site_fract_y
_atom_site_fract_z
_atom_site_occupancy
_atom_site_U_iso_or_equiv
F2 F-1 -0.009 0.446 0.75 1 0.0
F3 F-1 0.384 0.366 0.75 1 0.0
K1 K+1 0.273 0.205 0.75 1 0.0
F4 F-1 0.083 0.301 0.25 1 0.0
F1 F-1 0.119 0.039 0.25 1 0.0
Sm1 Sm+3 0.25 0.44 0.25 1 0.0
